data_4066699
loop_
_publ_author_name
'Sternberg, Michelle'
'Suresh, Cherumuttathu H.'
'Mohr, Fabian'

_publ_section_title
;
 2-Thia-1,3,5-triaza-7-phosphaadamantane-2,2-dioxide Revisited:
 Computational and Experimental Studies of a Neglected Phosphine
;
_journal_issue 17
_journal_name_full Organometallics
_journal_page_first 3922
_journal_paper_doi 10.1021/om100579e
_journal_volume 29
_journal_year 2010
_chemical_formula_sum 'C22 H26 Cl N4 O4 P Pd S'
_chemical_formula_weight 615.35
_space_group_IT_number 14
_symmetry_cell_setting monoclinic
_symmetry_space_group_name_Hall '-P 2ybc'
_symmetry_space_group_name_H-M 'P 1 21/c 1'
_atom_sites_solution_hydrogens geom
_atom_sites_solution_primary heavy
_atom_sites_solution_secondary difmap
_audit_creation_method SHELXL-97
_cell_angle_alpha 90.00
_cell_angle_beta 100.316(4)
_cell_angle_gamma 90.00
_cell_formula_units_Z 4
_cell_length_a 14.2326(6)
_cell_length_b 16.3432(8)
_cell_length_c 10.3295(4)
_cell_measurement_reflns_used 5336
_cell_measurement_temperature 150
_cell_measurement_theta_max 29.4238
_cell_measurement_theta_min 2.8803
_cell_volume 2363.87(18)
_computing_cell_refinement
;
 CrysAlisPro, Oxford Diffraction Ltd.,
 Version 1.171.33.55 (release 05-01-2010 CrysAlis171 .NET)
 (compiled Jan 5 2010,16:28:46)
;
_computing_data_collection
;
 CrysAlisPro, Oxford Diffraction Ltd.,
 Version 1.171.33.55 (release 05-01-2010 CrysAlis171 .NET)
 (compiled Jan 5 2010,16:28:46)
;
_computing_data_reduction
;
 CrysAlisPro, Oxford Diffraction Ltd.,
 Version 1.171.33.55 (release 05-01-2010 CrysAlis171 .NET)
 (compiled Jan 5 2010,16:28:46)
;
_computing_molecular_graphics
;
 OLEX2: a complete structure solution, refinement and analysis program.
 Dolomanov et al., J. Appl. Cryst. (2009). 42, 339-341
;
_computing_publication_material
;
 OLEX2: a complete structure solution, refinement and analysis program.
 Dolomanov et al., J. Appl. Cryst. (2009). 42, 339-341
;
_computing_structure_refinement 'SHELXL-97 (Sheldrick, 1997)'
_computing_structure_solution 'SHELXS-97 (Sheldrick, 1990)'
_diffrn_ambient_temperature 150.0
_diffrn_detector_area_resol_mean 16.2705
_diffrn_measured_fraction_theta_full 0.999
_diffrn_measured_fraction_theta_max 0.858
_diffrn_measurement_details
;
 1 omega 15.00 47.00 1.0000 120.0000
 omega____ theta____ kappa____ phi______ frames
 - 17.8225 63.0000 -7.0000 32
 2 omega -18.00 11.00 1.0000 120.0000
 omega____ theta____ kappa____ phi______ frames
 - -19.5412 -77.0000 0.0000 29
 3 omega -64.00 -33.00 1.0000 120.0000
 omega____ theta____ kappa____ phi______ frames
 - -19.5412 179.0000 -60.0000 31
 4 omega -90.00 -23.00 1.0000 120.0000
 omega____ theta____ kappa____ phi______ frames
 - -19.5412 -77.0000 0.0000 67
 5 omega -84.00 -32.00 1.0000 120.0000
 omega____ theta____ kappa____ phi______ frames
 - -19.5412 179.0000 30.0000 52
 6 omega -24.00 51.00 1.0000 120.0000
 omega____ theta____ kappa____ phi______ frames
 - -19.5412 77.0000 -90.0000 75
 7 omega -90.00 -46.00 1.0000 120.0000
 omega____ theta____ kappa____ phi______ frames
 - -19.5412 -77.0000 -180.0000 44
;
_diffrn_measurement_device_type 'Xcalibur, Eos, Gemini ultra'
_diffrn_measurement_method '\w scans'
_diffrn_orient_matrix_UB_11 0.0377452
_diffrn_orient_matrix_UB_12 0.0077567
_diffrn_orient_matrix_UB_13 0.053427
_diffrn_orient_matrix_UB_21 -0.027778
_diffrn_orient_matrix_UB_22 0.0309837
_diffrn_orient_matrix_UB_23 0.0231102
_diffrn_orient_matrix_UB_31 -0.0192414
_diffrn_orient_matrix_UB_32 -0.0293784
_diffrn_orient_matrix_UB_33 0.0385079
_diffrn_radiation_monochromator graphite
_diffrn_radiation_source 'fine-focus sealed tube'
_diffrn_radiation_type 'Mo K\a'
_diffrn_radiation_wavelength 0.7107
_diffrn_reflns_av_R_equivalents 0.0692
_diffrn_reflns_av_sigmaI/netI 0.1035
_diffrn_reflns_limit_h_max 19
_diffrn_reflns_limit_h_min -18
_diffrn_reflns_limit_k_max 17
_diffrn_reflns_limit_k_min -20
_diffrn_reflns_limit_l_max 13
_diffrn_reflns_limit_l_min -13
_diffrn_reflns_number 15402
_diffrn_reflns_theta_full 25.05
_diffrn_reflns_theta_max 29.49
_diffrn_reflns_theta_min 2.89
_exptl_absorpt_coefficient_mu 1.093
_exptl_absorpt_correction_T_max 1.0
_exptl_absorpt_correction_T_min 0.17233
_exptl_absorpt_correction_type multi-scan
_exptl_absorpt_process_details
;
 CrysAlisPro, Oxford Diffraction Ltd.,
 Version 1.171.33.55 (release 05-01-2010 CrysAlis171 .NET)
 (compiled Jan 5 2010,16:28:46)
 Empirical absorption correction using spherical harmonics,
 implemented in SCALE3 ABSPACK scaling algorithm.
;
_exptl_crystal_colour_modifier yellowish
_exptl_crystal_density_diffrn 1.729
_exptl_crystal_density_method 'not measured'
_exptl_crystal_description plate
_exptl_crystal_F_000 1248
_exptl_crystal_size_max 0.12
_exptl_crystal_size_mid 0.04
_exptl_crystal_size_min 0.01
_refine_diff_density_max 0.764
_refine_diff_density_min -0.758
_refine_diff_density_rms 0.117
_refine_ls_extinction_method none
_refine_ls_goodness_of_fit_ref 0.852
_refine_ls_hydrogen_treatment constr
_refine_ls_matrix_type full
_refine_ls_number_parameters 308
_refine_ls_number_reflns 5656
_refine_ls_number_restraints 0
_refine_ls_restrained_S_all 0.852
_refine_ls_R_factor_all 0.0745
_refine_ls_R_factor_gt 0.0377
_refine_ls_shift/su_max 0.001
_refine_ls_shift/su_mean 0.000
_refine_ls_structure_factor_coef Fsqd
_refine_ls_weighting_details
;
calc w=1/[\s^2^(Fo^2^)+(0.0251P)^2^+0.0000P] where P=(Fo^2^+2Fc^2^)/3
;
_refine_ls_weighting_scheme calc
_refine_ls_wR_factor_gt 0.0639
_refine_ls_wR_factor_ref 0.0691
_reflns_number_gt 3625
_reflns_number_total 5656
_reflns_threshold_expression >2sigma(I)
_cod_data_source_file om100579e_si_001.cif
_cod_data_source_block FM446_3
_cod_depositor_comments
;
The following automatic conversions were performed:

'_symmetry_cell_setting' value 'Monoclinic' changed to 'monoclinic'
according to /home/saulius/struct/CIF-dictionaries/cif_core.dic
dictionary named 'cif_core.dic' version 2.4.1 from 2010-06-29.

Automatic conversion script
Id: cif_fix_values 1715 2011-07-08 13:25:40Z adriana 
;
_cod_original_cell_volume 2363.85(18)
_cod_database_code 4066699

loop_
_symmetry_equiv_pos_as_xyz
'-x, -y, -z'
'x, y, z'
'-x, y+1/2, -z+1/2'
'x, -y-1/2, z-1/2'

loop_
_atom_site_label
_atom_site_type_symbol
_atom_site_fract_x
_atom_site_fract_y
_atom_site_fract_z
_atom_site_U_iso_or_equiv
_atom_site_adp_type
_atom_site_occupancy
_atom_site_symmetry_multiplicity
_atom_site_calc_flag
_atom_site_refinement_flags
Pd1 Pd 0.549082(18) 0.394189(17) 0.82985(2) 0.01407(7) Uani 1 1 d .
P1 P 0.39601(6) 0.40052(6) 0.73408(7) 0.01395(19) Uani 1 1 d .
Cl1 Cl 0.59671(6) 0.42479(6) 0.62493(8) 0.0277(2) Uani 1 1 d .
S1 S 0.20335(6) 0.31611(6) 0.55544(8) 0.0197(2) Uani 1 1 d .
N3 N 0.26847(19) 0.38588(19) 0.4969(2) 0.0181(6) Uani 1 1 d .
C21 C 0.2311(3) 0.4695(2) 0.5190(3) 0.0244(9) Uani 1 1 d .
H21B H 0.2703 0.5106 0.4827 0.029 Uiso 1 1 calc R
H21A H 0.1649 0.4741 0.4697 0.029 Uiso 1 1 calc R
O2 O 0.10708(17) 0.32780(16) 0.4924(2) 0.0280(6) Uani 1 1 d .
N1 N 0.68653(19) 0.36363(16) 0.9220(2) 0.0122(6) Uani 1 1 d .
O1 O 0.24888(19) 0.23927(16) 0.5525(2) 0.0301(6) Uani 1 1 d .
N4 N 0.2312(2) 0.48871(18) 0.6573(3) 0.0222(7) Uani 1 1 d .
C20 C 0.3301(3) 0.4967(2) 0.7319(3) 0.0216(8) Uani 1 1 d .
H20B H 0.3278 0.5134 0.8234 0.026 Uiso 1 1 calc R
H20A H 0.3640 0.5399 0.6913 0.026 Uiso 1 1 calc R
C19 C 0.3718(2) 0.3791(2) 0.5560(3) 0.0185(8) Uani 1 1 d .
H19B H 0.4086 0.4180 0.5111 0.022 Uiso 1 1 calc R
H19A H 0.3942 0.3232 0.5408 0.022 Uiso 1 1 calc R
N2 N 0.20936(19) 0.34316(18) 0.7116(2) 0.0187(7) Uani 1 1 d .
C6 C 0.6010(2) 0.3258(2) 1.0859(3) 0.0134(7) Uani 1 1 d .
C2 C 0.4495(2) 0.3894(2) 1.0715(3) 0.0183(7) Uani 1 1 d .
H2 H 0.3980 0.4206 1.0251 0.022 Uiso 1 1 calc R
C1 C 0.5241(2) 0.3683(2) 1.0100(3) 0.0143(7) Uani 1 1 d .
C7 C 0.6904(2) 0.3239(2) 1.0314(3) 0.0141(7) Uani 1 1 d .
C18 C 0.3076(2) 0.3322(2) 0.7880(3) 0.0182(8) Uani 1 1 d .
H18A H 0.3276 0.2747 0.7792 0.022 Uiso 1 1 calc R
H18B H 0.3067 0.3424 0.8822 0.022 Uiso 1 1 calc R
C12 C 0.7801(2) 0.2846(2) 1.1018(3) 0.0145(7) Uani 1 1 d .
C22 C 0.1769(3) 0.4299(2) 0.7177(3) 0.0242(9) Uani 1 1 d .
H22A H 0.1092 0.4333 0.6742 0.029 Uiso 1 1 calc R
H22B H 0.1802 0.4451 0.8112 0.029 Uiso 1 1 calc R
C13 C 0.8104(3) 0.2112(2) 1.0552(3) 0.0208(8) Uani 1 1 d .
H13 H 0.7725 0.1847 0.9823 0.025 Uiso 1 1 calc R
C17 C 0.8346(3) 0.3215(2) 1.2110(3) 0.0221(8) Uani 1 1 d .
H17 H 0.8132 0.3708 1.2447 0.027 Uiso 1 1 calc R
C8 C 0.7719(2) 0.3831(2) 0.8682(3) 0.0150(7) Uani 1 1 d .
H8A H 0.7611 0.3708 0.7728 0.018 Uiso 1 1 calc R
H8B H 0.8265 0.3499 0.9123 0.018 Uiso 1 1 calc R
C9 C 0.7933(2) 0.4725(2) 0.8907(3) 0.0165(8) Uani 1 1 d .
C5 C 0.5982(2) 0.2983(2) 1.2129(3) 0.0180(8) Uani 1 1 d .
H5 H 0.6490 0.2663 1.2595 0.022 Uiso 1 1 calc R
C3 C 0.4483(2) 0.3654(2) 1.2021(3) 0.0194(8) Uani 1 1 d .
H3 H 0.3968 0.3821 1.2434 0.023 Uiso 1 1 calc R
C4 C 0.5201(3) 0.3184(2) 1.2706(3) 0.0195(8) Uani 1 1 d .
H4 H 0.5167 0.2997 1.3567 0.023 Uiso 1 1 calc R
C14 C 0.8960(3) 0.1771(3) 1.1153(3) 0.0274(9) Uani 1 1 d .
H14 H 0.9171 0.1271 1.0830 0.033 Uiso 1 1 calc R
C15 C 0.9512(3) 0.2151(3) 1.2224(3) 0.0291(10) Uani 1 1 d .
H15 H 1.0106 0.1921 1.2625 0.035 Uiso 1 1 calc R
C16 C 0.9195(3) 0.2869(3) 1.2706(3) 0.0268(9) Uani 1 1 d .
H16 H 0.9565 0.3125 1.3454 0.032 Uiso 1 1 calc R
O4 O 0.85211(18) 0.50083(14) 0.8140(2) 0.0209(6) Uani 1 1 d .
O3 O 0.76243(18) 0.51375(15) 0.9707(2) 0.0267(6) Uani 1 1 d .
C11 C 0.9549(3) 0.6038(3) 0.9430(3) 0.0325(9) Uani 1 1 d .
H11B H 1.0128 0.5745 0.9309 0.049 Uiso 1 1 calc R
H11A H 0.9350 0.5850 1.0241 0.049 Uiso 1 1 calc R
H11C H 0.9681 0.6627 0.9493 0.049 Uiso 1 1 calc R
C10 C 0.8768(3) 0.5875(2) 0.8282(3) 0.0262(9) Uani 1 1 d .
H10A H 0.8193 0.6189 0.8393 0.031 Uiso 1 1 calc R
H10B H 0.8972 0.6069 0.7467 0.031 Uiso 1 1 calc R

loop_
_atom_site_aniso_label
_atom_site_aniso_U_11
_atom_site_aniso_U_22
_atom_site_aniso_U_33
_atom_site_aniso_U_23
_atom_site_aniso_U_13
_atom_site_aniso_U_12
Pd1 0.01107(12) 0.01738(14) 0.01322(12) 0.00253(12) 0.00070(9) -0.00057(14)
P1 0.0118(4) 0.0176(5) 0.0119(4) 0.0015(4) 0.0005(3) -0.0013(4)
Cl1 0.0197(5) 0.0417(6) 0.0224(4) 0.0147(4) 0.0053(4) -0.0020(5)
S1 0.0162(4) 0.0261(6) 0.0162(4) -0.0031(4) 0.0011(3) -0.0067(4)
N3 0.0122(14) 0.0279(19) 0.0138(13) 0.0011(12) 0.0011(11) -0.0042(15)
C21 0.0142(18) 0.033(2) 0.0237(19) 0.0074(16) -0.0040(15) -0.0001(18)
O2 0.0188(13) 0.0446(19) 0.0185(12) -0.0004(11) -0.0021(10) -0.0089(14)
N1 0.0108(14) 0.0150(16) 0.0114(12) 0.0019(11) 0.0038(11) -0.0014(13)
O1 0.0320(16) 0.0214(16) 0.0353(14) -0.0114(12) 0.0020(12) -0.0035(14)
N4 0.0152(16) 0.0216(19) 0.0285(16) 0.0005(13) 0.0009(13) 0.0029(15)
C20 0.0175(19) 0.018(2) 0.0278(19) -0.0010(15) -0.0010(15) -0.0010(17)
C19 0.0143(17) 0.029(2) 0.0125(15) 0.0006(14) 0.0037(13) -0.0016(17)
N2 0.0124(15) 0.030(2) 0.0127(13) 0.0008(12) -0.0010(11) -0.0052(14)
C6 0.0117(16) 0.0136(19) 0.0161(16) -0.0020(13) 0.0054(13) -0.0059(15)
C2 0.0152(17) 0.022(2) 0.0168(15) -0.0033(15) 0.0002(13) -0.0026(18)
C1 0.0151(17) 0.0123(19) 0.0144(15) -0.0032(12) -0.0004(13) -0.0039(15)
C7 0.0151(17) 0.0085(18) 0.0169(16) -0.0097(13) -0.0016(14) -0.0009(15)
C18 0.0165(18) 0.025(2) 0.0124(15) 0.0018(14) 0.0009(13) -0.0038(17)
C12 0.0127(17) 0.017(2) 0.0142(16) 0.0031(13) 0.0034(13) 0.0025(16)
C22 0.0145(19) 0.033(2) 0.0265(19) -0.0079(16) 0.0075(15) 0.0007(18)
C13 0.025(2) 0.020(2) 0.0185(17) 0.0031(14) 0.0077(15) 0.0039(18)
C17 0.024(2) 0.023(2) 0.0183(17) 0.0003(15) 0.0021(15) -0.0007(18)
C8 0.0120(16) 0.018(2) 0.0146(15) -0.0010(14) 0.0019(12) 0.0000(16)
C9 0.0102(17) 0.024(2) 0.0142(16) 0.0010(14) -0.0006(13) -0.0001(16)
C5 0.0201(19) 0.015(2) 0.0181(17) -0.0007(14) 0.0003(15) 0.0018(16)
C3 0.0192(19) 0.023(2) 0.0178(17) -0.0089(13) 0.0091(15) -0.0046(17)
C4 0.025(2) 0.019(2) 0.0153(16) -0.0030(14) 0.0067(15) -0.0023(18)
C14 0.028(2) 0.030(2) 0.0282(19) 0.0079(16) 0.0137(17) 0.013(2)
C15 0.0154(19) 0.046(3) 0.0279(19) 0.0223(18) 0.0087(16) 0.011(2)
C16 0.017(2) 0.045(3) 0.0175(17) 0.0051(16) 0.0005(15) -0.0047(19)
O4 0.0243(14) 0.0198(15) 0.0200(12) 0.0003(10) 0.0077(10) -0.0080(12)
O3 0.0275(15) 0.0270(16) 0.0292(14) -0.0113(11) 0.0144(12) -0.0050(13)
C11 0.036(2) 0.027(2) 0.0329(19) 0.0060(19) 0.0014(17) -0.012(2)
C10 0.034(2) 0.019(2) 0.0251(18) 0.0058(15) 0.0049(16) -0.0074(18)

loop_
_atom_type_symbol
_atom_type_description
_atom_type_scat_dispersion_real
_atom_type_scat_dispersion_imag
_atom_type_scat_source
Pd Pd -0.9988 1.0072 'International Tables Vol C Tables 4.2.6.8 and 6.1.1.4'
O O 0.0106 0.0060 'International Tables Vol C Tables 4.2.6.8 and 6.1.1.4'
N N 0.0061 0.0033 'International Tables Vol C Tables 4.2.6.8 and 6.1.1.4'
S S 0.1246 0.1234 'International Tables Vol C Tables 4.2.6.8 and 6.1.1.4'
C C 0.0033 0.0016 'International Tables Vol C Tables 4.2.6.8 and 6.1.1.4'
H H 0.0000 0.0000 'International Tables Vol C Tables 4.2.6.8 and 6.1.1.4'
P P 0.1023 0.0942 'International Tables Vol C Tables 4.2.6.8 and 6.1.1.4'
Cl Cl 0.1484 0.1585 'International Tables Vol C Tables 4.2.6.8 and 6.1.1.4'

loop_
_geom_angle_atom_site_label_1
_geom_angle_atom_site_label_2
_geom_angle_atom_site_label_3
_geom_angle
P1 Pd1 Cl1 90.40(3)
P1 C20 H20B 109.3
P1 C20 H20A 109.3
P1 C19 H19B 109.0
P1 C19 H19A 109.0
P1 C18 H18A 108.9
P1 C18 H18B 108.9
N3 S1 N2 103.73(14)
N3 C21 H21B 108.8
N3 C21 H21A 108.8
N3 C19 P1 112.9(2)
N3 C19 H19B 109.0
N3 C19 H19A 109.0
C21 N3 S1 109.6(2)
C21 N4 C20 111.2(3)
H21B C21 H21A 107.7
O2 S1 N3 107.33(14)
O2 S1 N2 106.68(14)
N1 Pd1 P1 168.62(8)
N1 Pd1 Cl1 93.60(7)
N1 C7 C6 114.5(3)
N1 C7 C12 122.6(3)
N1 C8 H8A 110.0
N1 C8 H8B 110.0
N1 C8 C9 108.2(3)
O1 S1 N3 108.41(16)
O1 S1 O2 121.14(16)
O1 S1 N2 108.21(15)
N4 C21 N3 113.9(3)
N4 C21 H21B 108.8
N4 C21 H21A 108.8
N4 C20 P1 111.6(2)
N4 C20 H20B 109.3
N4 C20 H20A 109.3
N4 C22 N2 114.8(3)
N4 C22 H22A 108.6
N4 C22 H22B 108.6
C20 P1 Pd1 120.28(12)
C20 P1 C19 98.47(16)
C20 P1 C18 98.50(17)
H20B C20 H20A 108.0
C19 P1 Pd1 115.31(11)
C19 N3 S1 112.1(2)
C19 N3 C21 110.9(3)
H19B C19 H19A 107.8
N2 C18 P1 113.2(2)
N2 C18 H18A 108.9
N2 C18 H18B 108.9
N2 C22 H22A 108.6
N2 C22 H22B 108.6
C6 C1 Pd1 111.8(2)
C6 C7 C12 122.7(3)
C6 C5 H5 120.4
C2 C1 Pd1 131.1(3)
C2 C1 C6 117.0(3)
C2 C3 H3 119.5
C1 Pd1 P1 95.76(10)
C1 Pd1 Cl1 173.84(10)
C1 Pd1 N1 80.37(11)
C1 C6 C7 115.7(3)
C1 C2 H2 119.4
C1 C2 C3 121.1(3)
C7 N1 Pd1 114.2(2)
C7 N1 C8 122.2(3)
C18 P1 Pd1 120.29(11)
C18 P1 C19 99.82(15)
C18 N2 S1 111.3(2)
C18 N2 C22 111.1(3)
H18A C18 H18B 107.7
C12 C13 H13 120.1
C12 C17 H17 119.9
C22 N4 C21 111.8(3)
C22 N4 C20 111.4(3)
C22 N2 S1 109.3(2)
H22A C22 H22B 107.5
C13 C12 C7 119.5(3)
C13 C14 H14 119.8
C13 C14 C15 120.4(4)
C17 C12 C7 120.9(3)
C17 C12 C13 119.6(3)
C17 C16 C15 120.3(3)
C17 C16 H16 119.8
C8 N1 Pd1 123.60(19)
H8A C8 H8B 108.4
C9 C8 H8A 110.0
C9 C8 H8B 110.0
C9 O4 C10 116.3(3)
C5 C6 C1 122.1(3)
C5 C6 C7 121.5(3)
C5 C4 H4 120.3
C3 C2 H2 119.4
C3 C4 C5 119.4(3)
C3 C4 H4 120.3
C4 C5 C6 119.1(3)
C4 C5 H5 120.4
C4 C3 C2 120.9(3)
C4 C3 H3 119.5
C14 C13 C12 119.8(3)
C14 C13 H13 120.1
C14 C15 H15 120.2
C15 C14 H14 119.8
C15 C16 H16 119.8
C16 C17 C12 120.3(3)
C16 C17 H17 119.9
C16 C15 C14 119.6(3)
C16 C15 H15 120.2
O4 C9 C8 112.2(3)
O4 C10 C11 112.6(3)
O4 C10 H10A 109.1
O4 C10 H10B 109.1
O3 C9 C8 124.1(3)
O3 C9 O4 123.7(3)
C11 C10 H10A 109.1
C11 C10 H10B 109.1
H11B C11 H11A 109.5
H11B C11 H11C 109.5
H11A C11 H11C 109.5
C10 C11 H11B 109.5
C10 C11 H11A 109.5
C10 C11 H11C 109.5
H10A C10 H10B 107.8

loop_
_geom_bond_atom_site_label_1
_geom_bond_atom_site_label_2
_geom_bond_distance
Pd1 P1 2.2279(8)
Pd1 Cl1 2.3883(8)
Pd1 N1 2.077(3)
Pd1 C1 2.002(3)
P1 C20 1.828(4)
P1 C19 1.843(3)
P1 C18 1.842(3)
S1 N3 1.651(3)
S1 O2 1.421(3)
S1 O1 1.416(3)
S1 N2 1.660(3)
N3 C21 1.499(5)
N3 C19 1.492(4)
C21 H21B 0.9900
C21 H21A 0.9900
C21 N4 1.462(4)
N1 C7 1.296(4)
N1 C8 1.459(4)
N4 C20 1.484(4)
N4 C22 1.444(4)
C20 H20B 0.9900
C20 H20A 0.9900
C19 H19B 0.9900
C19 H19A 0.9900
N2 C18 1.488(4)
N2 C22 1.495(5)
C6 C1 1.410(4)
C6 C7 1.482(4)
C6 C5 1.394(4)
C2 H2 0.9500
C2 C1 1.375(4)
C2 C3 1.408(4)
C7 C12 1.495(4)
C18 H18A 0.9900
C18 H18B 0.9900
C12 C13 1.390(5)
C12 C17 1.387(4)
C22 H22A 0.9900
C22 H22B 0.9900
C13 H13 0.9500
C13 C14 1.382(5)
C17 H17 0.9500
C17 C16 1.376(5)
C8 H8A 0.9900
C8 H8B 0.9900
C8 C9 1.501(5)
C9 O4 1.335(4)
C9 O3 1.209(4)
C5 H5 0.9500
C5 C4 1.391(5)
C3 H3 0.9500
C3 C4 1.370(5)
C4 H4 0.9500
C14 H14 0.9500
C14 C15 1.384(5)
C15 H15 0.9500
C15 C16 1.381(5)
C16 H16 0.9500
O4 C10 1.460(4)
C11 H11B 0.9800
C11 H11A 0.9800
C11 H11C 0.9800
C11 C10 1.498(5)
C10 H10A 0.9900
C10 H10B 0.9900
